data_2103253
loop_
_publ_author_name
'Nassimbeni, Luigi R.'
'Su, Hong'

_publ_section_title
;
 Inclusion compounds of a diol host with xylidines: controlled
 stoichiometries
;
_journal_issue 2
_journal_name_full 'Acta Crystallographica Section B'
_journal_page_first 251
_journal_page_last 259
_journal_paper_doi 10.1107/S010876810101881X
_journal_volume 58
_journal_year 2002
_chemical_formula_moiety 'C18 H20 O2/C8 H11 N1'
_chemical_formula_sum 'C26 H31 N O2'
_chemical_formula_weight 389.52
_chemical_melting_point '463.15K for host melting '
_chemical_name_common DHPC.34X
_chemical_name_systematic
;
 1,1'-bis-(4-hydroxyphenyl)cyclohexane and 3,4-xylidine
;
_space_group_IT_number 15
_symmetry_cell_setting monoclinic
_symmetry_space_group_name_Hall '-C 2yc'
_symmetry_space_group_name_H-M 'C 1 2/c 1'
_atom_sites_solution_hydrogens geom
_atom_sites_solution_primary direct
_atom_sites_solution_secondary difmap
_audit_creation_method SHELXL-97
_cell_angle_alpha 90.00
_cell_angle_beta 101.5770(10)
_cell_angle_gamma 90.00
_cell_formula_units_Z 8
_cell_length_a 34.9650(10)
_cell_length_b 6.2546(3)
_cell_length_c 20.2035(8)
_cell_volume 4328.5(3)
_computing_cell_refinement 'DENZO-SMN (Otwinowski & Minor, 1997)'
_computing_data_collection 'COLLECT (2000)'
_computing_data_reduction 'DENZO-SMN (Otwinowski & Minor, 1997)'
_computing_publication_material 'SHELXL-97 (Sheldrick, 1997)'
_computing_structure_refinement 'SHELXL-97 (Sheldrick, 1997)'
_computing_structure_solution 'SHELXS-97 (Sheldrick, 1990)'
_diffrn_ambient_temperature 173(2)
_diffrn_measured_fraction_theta_full 0.875
_diffrn_measured_fraction_theta_max 0.875
_diffrn_measurement_device_type 'Nonius Kappa CCD diffractometer'
_diffrn_measurement_method '0.8\% \f scans and \w scans'
_diffrn_radiation_monochromator graphite
_diffrn_radiation_source 'fine-focus sealed tube'
_diffrn_radiation_type MoK\a
_diffrn_radiation_wavelength 0.71069
_diffrn_reflns_av_R_equivalents 0.1107
_diffrn_reflns_av_sigmaI/netI 0.1565
_diffrn_reflns_limit_h_max 44
_diffrn_reflns_limit_h_min -43
_diffrn_reflns_limit_k_max 8
_diffrn_reflns_limit_k_min -4
_diffrn_reflns_limit_l_max 25
_diffrn_reflns_limit_l_min -25
_diffrn_reflns_number 7707
_diffrn_reflns_theta_full 28.24
_diffrn_reflns_theta_max 28.24
_diffrn_reflns_theta_min 2.06
_exptl_absorpt_coefficient_mu 0.074
_exptl_absorpt_correction_T_max 0.9853
_exptl_absorpt_correction_T_min 0.9744
_exptl_absorpt_correction_type none
_exptl_crystal_colour colourless
_exptl_crystal_density_diffrn 1.195
_exptl_crystal_density_meas ?
_exptl_crystal_density_method 'not measured'
_exptl_crystal_description prism
_exptl_crystal_F_000 1680
_exptl_crystal_size_max 0.35
_exptl_crystal_size_mid 0.25
_exptl_crystal_size_min 0.20
_refine_diff_density_max 0.393
_refine_diff_density_min -0.295
_refine_ls_extinction_coef 0.0043(8)
_refine_ls_extinction_expression Fc^*^=kFc[1+0.001xFc^2^\l^3^/sin(2\q)]^-1/4^
_refine_ls_extinction_method SHELXL
_refine_ls_goodness_of_fit_ref 1.157
_refine_ls_hydrogen_treatment mixed
_refine_ls_matrix_type full
_refine_ls_number_parameters 278
_refine_ls_number_reflns 4699
_refine_ls_number_restraints 7
_refine_ls_restrained_S_all 1.158
_refine_ls_R_factor_all 0.1468
_refine_ls_R_factor_gt 0.1043
_refine_ls_shift/su_max 0.000
_refine_ls_shift/su_mean 0.000
_refine_ls_structure_factor_coef Fsqd
_refine_ls_weighting_details 'calc w=1/[\s^2^(Fo^2^)+(0.0000P)^2^+16.4095P] where P=(Fo^2^+2Fc^2^)/3'
_refine_ls_weighting_scheme calc
_refine_ls_wR_factor_gt 0.2539
_refine_ls_wR_factor_ref 0.2823
_reflns_number_gt 2949
_reflns_number_total 4699
_reflns_threshold_expression >2sigma(I)
_cod_data_source_file an0588.cif
_cod_data_source_block dc34x1
_cod_depositor_comments
;
The following automatic conversions were performed:
'_symmetry_cell_setting' value 'Monoclinic' changed to 'monoclinic'
according to '/home/saulius/struct/CIF-dictionaries/cif_core.dic'
dictionary named 'cif_core.dic' version 2.4.1 from 2010-06-29.

Automatic conversion script
Id: cif_fix_enum 1527 2010-12-29 10:47:43Z saulius 

The following automatic conversions were performed:

'_symmetry_cell_setting' value 'Monoclinic' changed to 'monoclinic'
according to /home/saulius/struct/CIF-dictionaries/cif_core.dic
dictionary named 'cif_core.dic' version 2.4.1 from 2010-06-29.

Automatic conversion script
Id: cif_fix_values 1715 2011-07-08 13:25:40Z adriana 

The following automatic conversions were performed:

'_exptl_crystal_density_meas' value 'N/A' was changed to '?' - the
value is perceived as not measured.

Automatic conversion script
Id: cif_fix_values 3008 2015-01-20 13:52:24Z robertas 
;
_cod_original_sg_symbol_H-M C2/c
_cod_database_code 2103253

loop_
_symmetry_equiv_pos_as_xyz
'x, y, z'
'-x, y, -z+1/2'
'x+1/2, y+1/2, z'
'-x+1/2, y+1/2, -z+1/2'
'-x, -y, -z'
'x, -y, z-1/2'
'-x+1/2, -y+1/2, -z'
'x+1/2, -y+1/2, z-1/2'

loop_
_atom_site_label
_atom_site_fract_x
_atom_site_fract_y
_atom_site_fract_z
_atom_site_U_iso_or_equiv
_atom_site_adp_type
_atom_site_calc_flag
_atom_site_refinement_flags
_atom_site_occupancy
_atom_site_type_symbol
O1 0.14735(8) 0.8158(5) 0.23403(15) 0.0367(8) Uani d D 1 O
O2 0.15232(9) 0.7995(5) 0.67500(15) 0.0381(8) Uani d D 1 O
C10 0.12232(11) 0.7839(8) 0.27792(19) 0.0316(10) Uani d . 1 C
C7 0.07230(11) 0.7045(7) 0.36777(19) 0.0276(9) Uani d . 1 C
C1 0.04713(11) 0.6605(8) 0.4214(2) 0.0328(10) Uani d . 1 C
C16 0.12690(11) 0.7581(7) 0.6146(2) 0.0301(9) Uani d . 1 C
C8 0.07383(12) 0.9032(8) 0.3386(2) 0.0363(10) Uani d . 1 C
H8 0.0576 1.0141 0.3495 0.044 Uiso calc R 1 H
C13 0.07420(12) 0.6939(8) 0.4911(2) 0.0341(10) Uani d . 1 C
C9 0.09848(11) 0.9472(8) 0.2936(2) 0.0348(10) Uani d . 1 C
H9 0.0989 1.0852 0.2741 0.042 Uiso calc R 1 H
C11 0.12138(12) 0.5870(8) 0.3058(2) 0.0348(10) Uani d . 1 C
H11 0.1377 0.4764 0.2949 0.042 Uiso calc R 1 H
C2 0.01159(12) 0.8115(8) 0.4126(2) 0.0391(11) Uani d . 1 C
H21 -0.0017 0.7904 0.4510 0.047 Uiso calc R 1 H
H22 0.0209 0.9613 0.4142 0.047 Uiso calc R 1 H
C12 0.09666(11) 0.5464(8) 0.3504(2) 0.0356(10) Uani d . 1 C
H12 0.0963 0.4076 0.3694 0.043 Uiso calc R 1 H
C14 0.07464(13) 0.8809(8) 0.5272(2) 0.0429(12) Uani d . 1 C
H14 0.0566 0.9906 0.5100 0.052 Uiso calc R 1 H
C6 0.03078(12) 0.4296(8) 0.4153(2) 0.0357(11) Uani d . 1 C
H61 0.0527 0.3276 0.4186 0.043 Uiso calc R 1 H
H62 0.0177 0.4013 0.4536 0.043 Uiso calc R 1 H
C18 0.10088(13) 0.5367(8) 0.5197(2) 0.0438(12) Uani d . 1 C
H18 0.1013 0.4042 0.4969 0.053 Uiso calc R 1 H
C15 0.10086(14) 0.9141(8) 0.5881(2) 0.0459(12) Uani d . 1 C
H15 0.1006 1.0459 0.6114 0.055 Uiso calc R 1 H
C5 0.00156(12) 0.3908(8) 0.3486(2) 0.0430(12) Uani d . 1 C
H51 0.0151 0.4081 0.3103 0.052 Uiso calc R 1 H
H52 -0.0083 0.2422 0.3478 0.052 Uiso calc R 1 H
C17 0.12681(13) 0.5688(8) 0.5805(2) 0.0427(12) Uani d . 1 C
H17 0.1446 0.4588 0.5986 0.051 Uiso calc R 1 H
C4 -0.03273(13) 0.5446(9) 0.3398(3) 0.0514(14) Uani d . 1 C
H41 -0.0484 0.5153 0.3746 0.062 Uiso calc R 1 H
H42 -0.0497 0.5236 0.2948 0.062 Uiso calc R 1 H
C3 -0.01792(13) 0.7764(9) 0.3466(2) 0.0469(13) Uani d . 1 C
H31 -0.0055 0.8111 0.3080 0.056 Uiso calc R 1 H
H32 -0.0403 0.8742 0.3451 0.056 Uiso calc R 1 H
N1G 0.20885(10) 0.5013(6) 0.21900(17) 0.0334(9) Uani d D 1 N
C1G 0.23266(11) 0.6072(7) 0.1789(2) 0.0307(9) Uani d . 1 C
C2G 0.21866(12) 0.7873(7) 0.1411(2) 0.0317(9) Uani d . 1 C
H2G 0.1936 0.8416 0.1433 0.038 Uiso calc R 1 H
C6G 0.26906(12) 0.5285(8) 0.1753(2) 0.0402(11) Uani d . 1 C
H6G 0.2791 0.4056 0.2005 0.048 Uiso calc R 1 H
C3G 0.24074(12) 0.8892(8) 0.1001(2) 0.0364(11) Uani d . 1 C
C7G 0.22368(15) 1.0811(8) 0.0591(2) 0.0482(13) Uani d . 1 C
H7G1 0.2217 1.0510 0.0110 0.072 Uiso calc R 1 H
H7G2 0.2406 1.2053 0.0720 0.072 Uiso calc R 1 H
H7G3 0.1977 1.1114 0.0679 0.072 Uiso calc R 1 H
C4G 0.27737(12) 0.8099(8) 0.0966(2) 0.0379(11) Uani d . 1 C
C8G 0.30226(14) 0.9151(10) 0.0524(2) 0.0529(14) Uani d . 1 C
H8G1 0.2885 0.9103 0.0051 0.079 Uiso calc R 1 H
H8G2 0.3271 0.8386 0.0572 0.079 Uiso calc R 1 H
H8G3 0.3073 1.0642 0.0663 0.079 Uiso calc R 1 H
C5G 0.29082(12) 0.6317(9) 0.1342(2) 0.0434(12) Uani d . 1 C
H5G 0.3159 0.5770 0.1319 0.052 Uiso calc R 1 H
H1G2 0.2258 0.4287 0.2651 0.12(3) Uiso d RD 1 H
H1G1 0.1893(9) 0.597(5) 0.231(2) 0.023(10) Uiso d D 1 H
H1 0.1479(12) 0.961(4) 0.219(2) 0.033(12) Uiso d D 1 H
H2 0.1723(11) 0.692(6) 0.687(2) 0.053(15) Uiso d D 1 H

loop_
_atom_site_aniso_label
_atom_site_aniso_U_11
_atom_site_aniso_U_22
_atom_site_aniso_U_33
_atom_site_aniso_U_12
_atom_site_aniso_U_13
_atom_site_aniso_U_23
O1 0.0334(16) 0.050(2) 0.0305(16) -0.0030(15) 0.0161(13) 0.0017(15)
O2 0.0387(17) 0.0494(19) 0.0237(15) 0.0124(15) 0.0001(13) -0.0060(15)
C10 0.0227(19) 0.056(3) 0.0156(18) -0.0036(19) 0.0029(15) -0.0027(19)
C7 0.0267(19) 0.039(2) 0.0165(18) 0.0043(18) 0.0034(15) 0.0046(18)
C1 0.027(2) 0.051(3) 0.022(2) 0.0071(19) 0.0083(16) 0.006(2)
C16 0.028(2) 0.043(2) 0.0191(19) 0.0051(19) 0.0045(15) 0.0005(18)
C8 0.032(2) 0.053(3) 0.025(2) 0.007(2) 0.0102(17) 0.005(2)
C13 0.029(2) 0.055(3) 0.021(2) 0.011(2) 0.0099(16) 0.006(2)
C9 0.032(2) 0.049(3) 0.024(2) 0.000(2) 0.0069(17) 0.004(2)
C11 0.031(2) 0.049(3) 0.026(2) 0.006(2) 0.0085(17) 0.008(2)
C2 0.033(2) 0.060(3) 0.028(2) 0.016(2) 0.0136(18) 0.017(2)
C12 0.030(2) 0.052(3) 0.026(2) 0.009(2) 0.0089(17) 0.010(2)
C14 0.047(3) 0.051(3) 0.028(2) 0.021(2) 0.001(2) 0.005(2)
C6 0.029(2) 0.056(3) 0.023(2) 0.005(2) 0.0098(17) 0.012(2)
C18 0.046(3) 0.050(3) 0.032(2) 0.017(2) -0.002(2) -0.002(2)
C15 0.052(3) 0.051(3) 0.032(3) 0.018(2) 0.002(2) -0.006(2)
C5 0.034(2) 0.062(3) 0.032(2) 0.005(2) 0.0038(19) 0.018(2)
C17 0.043(3) 0.050(3) 0.032(2) 0.017(2) -0.0017(19) 0.004(2)
C4 0.029(2) 0.086(4) 0.037(3) 0.003(3) 0.001(2) 0.020(3)
C3 0.028(2) 0.080(4) 0.033(2) 0.013(2) 0.0057(19) 0.014(3)
N1G 0.0311(18) 0.046(2) 0.0230(18) -0.0030(17) 0.0039(14) 0.0043(17)
C1G 0.028(2) 0.044(2) 0.0176(19) -0.0031(19) 0.0006(15) -0.0036(18)
C2G 0.030(2) 0.043(2) 0.0206(19) -0.0017(19) 0.0017(16) 0.0001(19)
C6G 0.034(2) 0.055(3) 0.029(2) 0.002(2) 0.0000(18) 0.004(2)
C3G 0.036(2) 0.054(3) 0.017(2) -0.006(2) 0.0032(17) -0.004(2)
C7G 0.059(3) 0.056(3) 0.032(3) 0.001(3) 0.013(2) 0.011(2)
C4G 0.031(2) 0.062(3) 0.019(2) -0.012(2) 0.0016(16) -0.009(2)
C8G 0.043(3) 0.085(4) 0.033(3) -0.019(3) 0.011(2) -0.002(3)
C5G 0.027(2) 0.070(3) 0.031(2) 0.003(2) 0.0023(18) -0.002(2)

loop_
_atom_type_symbol
_atom_type_description
_atom_type_scat_dispersion_real
_atom_type_scat_dispersion_imag
_atom_type_scat_source
C C 0.0033 0.0016 'International Tables Vol C Tables 4.2.6.8 and 6.1.1.4'
H H 0.0000 0.0000 'International Tables Vol C Tables 4.2.6.8 and 6.1.1.4'
N N 0.0061 0.0033 'International Tables Vol C Tables 4.2.6.8 and 6.1.1.4'
O O 0.0106 0.0060 'International Tables Vol C Tables 4.2.6.8 and 6.1.1.4'

loop_
_geom_angle_atom_site_label_1
_geom_angle_atom_site_label_2
_geom_angle_atom_site_label_3
_geom_angle
C10 O1 H1 113(2)
C16 O2 H2 113(3)
C11 C10 O1 118.0(4)
C11 C10 C9 120.3(4)
O1 C10 C9 121.6(4)
C8 C7 C12 116.9(4)
C8 C7 C1 122.2(4)
C12 C7 C1 120.7(4)
C2 C1 C13 110.7(4)
C2 C1 C6 106.6(3)
C13 C1 C6 110.3(4)
C2 C1 C7 111.6(3)
C13 C1 C7 106.4(3)
C6 C1 C7 111.3(3)
C15 C16 C17 119.1(4)
C15 C16 O2 118.1(4)
C17 C16 O2 122.8(4)
C7 C8 C9 122.4(4)
C7 C8 H8 118.8
C9 C8 H8 118.8
C14 C13 C18 116.3(4)
C14 C13 C1 122.5(4)
C18 C13 C1 121.2(4)
C10 C9 C8 118.5(4)
C10 C9 H9 120.7
C8 C9 H9 120.7
C10 C11 C12 120.3(4)
C10 C11 H11 119.8
C12 C11 H11 119.8
C3 C2 C1 113.5(4)
C3 C2 H21 108.9
C1 C2 H21 108.9
C3 C2 H22 108.9
C1 C2 H22 108.9
H21 C2 H22 107.7
C11 C12 C7 121.6(4)
C11 C12 H12 119.2
C7 C12 H12 119.2
C13 C14 C15 121.9(4)
C13 C14 H14 119.0
C15 C14 H14 119.0
C5 C6 C1 112.7(4)
C5 C6 H61 109.1
C1 C6 H61 109.1
C5 C6 H62 109.1
C1 C6 H62 109.1
H61 C6 H62 107.8
C17 C18 C13 121.9(5)
C17 C18 H18 119.1
C13 C18 H18 119.1
C16 C15 C14 120.4(5)
C16 C15 H15 119.8
C14 C15 H15 119.8
C4 C5 C6 111.8(4)
C4 C5 H51 109.3
C6 C5 H51 109.3
C4 C5 H52 109.3
C6 C5 H52 109.3
H51 C5 H52 107.9
C16 C17 C18 120.4(4)
C16 C17 H17 119.8
C18 C17 H17 119.8
C5 C4 C3 110.1(4)
C5 C4 H41 109.6
C3 C4 H41 109.6
C5 C4 H42 109.6
C3 C4 H42 109.6
H41 C4 H42 108.2
C2 C3 C4 111.7(4)
C2 C3 H31 109.3
C4 C3 H31 109.3
C2 C3 H32 109.3
C4 C3 H32 109.3
H31 C3 H32 107.9
C1G N1G H1G2 113.3
C1G N1G H1G1 112(2)
H1G2 N1G H1G1 108.8
C6G C1G C2G 119.0(4)
C6G C1G N1G 120.7(4)
C2G C1G N1G 120.2(4)
C1G C2G C3G 121.3(4)
C1G C2G H2G 119.3
C3G C2G H2G 119.3
C1G C6G C5G 119.1(4)
C1G C6G H6G 120.4
C5G C6G H6G 120.4
C4G C3G C2G 119.6(4)
C4G C3G C7G 121.5(4)
C2G C3G C7G 118.9(4)
C3G C7G H7G1 109.5
C3G C7G H7G2 109.5
H7G1 C7G H7G2 109.5
C3G C7G H7G3 109.5
H7G1 C7G H7G3 109.5
H7G2 C7G H7G3 109.5
C5G C4G C3G 118.5(4)
C5G C4G C8G 120.2(4)
C3G C4G C8G 121.3(5)
C4G C8G H8G1 109.5
C4G C8G H8G2 109.5
H8G1 C8G H8G2 109.5
C4G C8G H8G3 109.5
H8G1 C8G H8G3 109.5
H8G2 C8G H8G3 109.5
C4G C5G C6G 122.5(4)
C4G C5G H5G 118.8
C6G C5G H5G 118.8

loop_
_geom_bond_atom_site_label_1
_geom_bond_atom_site_label_2
_geom_bond_distance
O1 C10 1.379(4)
O1 H1 0.95(2)
O2 C16 1.383(5)
O2 H2 0.97(2)
C10 C11 1.358(6)
C10 C9 1.394(6)
C7 C8 1.381(6)
C7 C12 1.396(6)
C7 C1 1.551(5)
C1 C2 1.542(6)
C1 C13 1.546(6)
C1 C6 1.549(6)
C16 C15 1.368(6)
C16 C17 1.369(6)
C8 C9 1.401(5)
C8 H8 0.9500
C13 C14 1.377(6)
C13 C18 1.398(6)
C9 H9 0.9500
C11 C12 1.390(5)
C11 H11 0.9500
C2 C3 1.530(6)
C2 H21 0.9900
C2 H22 0.9900
C12 H12 0.9500
C14 C15 1.395(6)
C14 H14 0.9500
C6 C5 1.539(6)
C6 H61 0.9900
C6 H62 0.9900
C18 C17 1.386(6)
C18 H18 0.9500
C15 H15 0.9500
C5 C4 1.519(6)
C5 H51 0.9900
C5 H52 0.9900
C17 H17 0.9500
C4 C3 1.536(8)
C4 H41 0.9900
C4 H42 0.9900
C3 H31 0.9900
C3 H32 0.9900
N1G C1G 1.434(5)
N1G H1G2 1.0958
N1G H1G1 0.976(19)
C1G C6G 1.380(6)
C1G C2G 1.393(6)
C2G C3G 1.394(6)
C2G H2G 0.9500
C6G C5G 1.393(6)
C6G H6G 0.9500
C3G C4G 1.389(6)
C3G C7G 1.511(6)
C7G H7G1 0.9800
C7G H7G2 0.9800
C7G H7G3 0.9800
C4G C5G 1.377(7)
C4G C8G 1.516(6)
C8G H8G1 0.9800
C8G H8G2 0.9800
C8G H8G3 0.9800
C5G H5G 0.9500

loop_
_geom_hbond_atom_site_label_D
_geom_hbond_atom_site_label_H
_geom_hbond_atom_site_label_A
_geom_hbond_site_symmetry_A
_geom_hbond_distance_DH
_geom_hbond_distance_HA
_geom_hbond_distance_DA
_geom_hbond_angle_DHA
O1 H1 O2 6_575 0.95(2) 1.77(2) 2.706(4) 166(4)
O2 H2 N1G 6_566 0.97(2) 1.78(2) 2.744(5) 173(5)
N1G H1G1 O1 . 0.976(19) 2.02(2) 2.975(5) 166(3)

loop_
_geom_torsion_atom_site_label_1
_geom_torsion_atom_site_label_2
_geom_torsion_atom_site_label_3
_geom_torsion_atom_site_label_4
_geom_torsion
C8 C7 C1 C2 27.6(6)
C12 C7 C1 C2 -156.9(4)
C8 C7 C1 C13 -93.4(5)
C12 C7 C1 C13 82.2(5)
C8 C7 C1 C6 146.5(4)
C12 C7 C1 C6 -38.0(5)
C12 C7 C8 C9 0.0(6)
C1 C7 C8 C9 175.7(4)
C2 C1 C13 C14 -23.0(6)
C6 C1 C13 C14 -140.7(4)
C7 C1 C13 C14 98.5(5)
C2 C1 C13 C18 159.6(4)
C6 C1 C13 C18 41.9(5)
C7 C1 C13 C18 -78.9(5)
C11 C10 C9 C8 0.2(6)
O1 C10 C9 C8 -179.9(4)
C7 C8 C9 C10 -0.1(6)
O1 C10 C11 C12 -180.0(4)
C9 C10 C11 C12 -0.1(6)
C13 C1 C2 C3 -176.0(4)
C6 C1 C2 C3 -56.1(4)
C7 C1 C2 C3 65.6(5)
C10 C11 C12 C7 -0.1(7)
C8 C7 C12 C11 0.1(6)
C1 C7 C12 C11 -175.6(4)
C18 C13 C14 C15 1.5(7)
C1 C13 C14 C15 -176.0(4)
C2 C1 C6 C5 56.2(4)
C13 C1 C6 C5 176.4(3)
C7 C1 C6 C5 -65.7(4)
C14 C13 C18 C17 -1.1(7)
C1 C13 C18 C17 176.4(4)
C17 C16 C15 C14 -0.1(7)
O2 C16 C15 C14 179.8(4)
C13 C14 C15 C16 -0.9(7)
C1 C6 C5 C4 -58.0(5)
C15 C16 C17 C18 0.6(7)
O2 C16 C17 C18 -179.4(4)
C13 C18 C17 C16 0.1(7)
C6 C5 C4 C3 54.4(5)
C1 C2 C3 C4 56.9(5)
C5 C4 C3 C2 -53.8(5)
C6G C1G C2G C3G -0.3(6)
N1G C1G C2G C3G -178.0(4)
C2G C1G C6G C5G 0.3(6)
N1G C1G C6G C5G 177.9(4)
C1G C2G C3G C4G 0.2(6)
C1G C2G C3G C7G 178.7(4)
C2G C3G C4G C5G -0.1(6)
C7G C3G C4G C5G -178.6(4)
C2G C3G C4G C8G 179.6(4)
C7G C3G C4G C8G 1.2(7)
C3G C4G C5G C6G 0.1(7)
C8G C4G C5G C6G -179.7(4)
C1G C6G C5G C4G -0.1(7)

loop_
_cod_related_entry_id
_cod_related_entry_database
_cod_related_entry_code
1 ChemSpider 21140463
